data_4067160
loop_
_publ_author_name
'Schmidt, Sarah'
'Schulz, Stephan'
'Bl\"aser, Dieter'
'Boese, Roland'
'Bolte, Michael'

_publ_section_title
;
 Synthesis and Structural Characterization of New Zinc Amidinate Complexes
;
_journal_issue 22
_journal_name_full Organometallics
_journal_page_first 6097
_journal_paper_doi 10.1021/om1008549
_journal_volume 29
_journal_year 2010
_chemical_formula_moiety 'C29 H45 N2, C16 Al F36 O4'
_chemical_formula_sum 'C45 H45 Al F36 N2 O4'
_chemical_formula_weight 1388.81
_chemical_name_systematic ?
_space_group_IT_number 4
_symmetry_cell_setting monoclinic
_symmetry_space_group_name_Hall 'P 2yb'
_symmetry_space_group_name_H-M 'P 1 21 1'
_atom_sites_solution_hydrogens geom
_atom_sites_solution_primary direct
_atom_sites_solution_secondary difmap
_audit_creation_method SHELXL-97
_cell_angle_alpha 90.00
_cell_angle_beta 97.080(3)
_cell_angle_gamma 90.00
_cell_formula_units_Z 2
_cell_length_a 11.0155(5)
_cell_length_b 16.9031(7)
_cell_length_c 15.3000(7)
_cell_measurement_reflns_used 25872
_cell_measurement_temperature 173(2)
_cell_measurement_theta_max 25.9
_cell_measurement_theta_min 2.7
_cell_volume 2827.1(2)
_computing_cell_refinement 'X-Area (Stoe & Cie, 2001)'
_computing_data_collection 'X-Area (Stoe & Cie, 2001)'
_computing_data_reduction 'X-Area (Stoe & Cie, 2001)'
_computing_molecular_graphics 'XP (Sheldrick, 2008)'
_computing_publication_material SHELXL97
_computing_structure_refinement 'SHELXL97 (Sheldrick, 2008) '
_computing_structure_solution 'SHELXS97 (Sheldrick, 2008) '
_diffrn_ambient_temperature 173(2)
_diffrn_measured_fraction_theta_full 0.998
_diffrn_measured_fraction_theta_max 0.993
_diffrn_measurement_device_type 'STOE IPDS II two-circle-diffractometer'
_diffrn_measurement_method \w
_diffrn_radiation_monochromator graphite
_diffrn_radiation_source 'fine-focus sealed tube'
_diffrn_radiation_type MoK\a
_diffrn_radiation_wavelength 0.71073
_diffrn_reflns_av_R_equivalents 0.0530
_diffrn_reflns_av_sigmaI/netI 0.0473
_diffrn_reflns_limit_h_max 13
_diffrn_reflns_limit_h_min -13
_diffrn_reflns_limit_k_max 20
_diffrn_reflns_limit_k_min -20
_diffrn_reflns_limit_l_max 18
_diffrn_reflns_limit_l_min -18
_diffrn_reflns_number 33971
_diffrn_reflns_theta_full 25.00
_diffrn_reflns_theta_max 25.60
_diffrn_reflns_theta_min 2.68
_diffrn_standards_number 0
_exptl_absorpt_coefficient_mu 0.198
_exptl_absorpt_correction_T_max 0.9467
_exptl_absorpt_correction_T_min 0.9358
_exptl_absorpt_correction_type multi-scan
_exptl_absorpt_process_details 'MULABS (Spek, 2003; Blessing, 1995)'
_exptl_crystal_colour colourless
_exptl_crystal_density_diffrn 1.631
_exptl_crystal_density_method 'not measured'
_exptl_crystal_description block
_exptl_crystal_F_000 1396
_exptl_crystal_size_max 0.34
_exptl_crystal_size_mid 0.32
_exptl_crystal_size_min 0.28
_refine_diff_density_max 0.548
_refine_diff_density_min -0.382
_refine_diff_density_rms 0.055
_refine_ls_abs_structure_details 'Flack H D (1983), Acta Cryst. A39, 876-881'
_refine_ls_abs_structure_Flack 0.1(2)
_refine_ls_extinction_method none
_refine_ls_goodness_of_fit_ref 1.045
_refine_ls_hydrogen_treatment mixed
_refine_ls_matrix_type full
_refine_ls_number_parameters 799
_refine_ls_number_reflns 10573
_refine_ls_number_restraints 3
_refine_ls_restrained_S_all 1.045
_refine_ls_R_factor_all 0.0681
_refine_ls_R_factor_gt 0.0563
_refine_ls_shift/su_max 0.001
_refine_ls_shift/su_mean 0.000
_refine_ls_structure_factor_coef Fsqd
_refine_ls_weighting_details 'calc w=1/[\s^2^(Fo^2^)+(0.1016P)^2^+0.0000P] where P=(Fo^2^+2Fc^2^)/3'
_refine_ls_weighting_scheme calc
_refine_ls_wR_factor_gt 0.1471
_refine_ls_wR_factor_ref 0.1540
_reflns_number_gt 8565
_reflns_number_total 10573
_reflns_threshold_expression I>2\s(I)
_cod_data_source_file om1008549_si_003.cif
_cod_data_source_block schulz11_CCDC-785458_(8)
_cod_depositor_comments
;
The following automatic conversions were performed:

'_symmetry_cell_setting' value 'Monoclinic' changed to 'monoclinic'
according to /home/saulius/struct/CIF-dictionaries/cif_core.dic
dictionary named 'cif_core.dic' version 2.4.1 from 2010-06-29.

Automatic conversion script
Id: cif_fix_values 1715 2011-07-08 13:25:40Z adriana 
;
_cod_original_sg_symbol_H-M P21
_cod_database_code 4067160

loop_
_symmetry_equiv_pos_as_xyz
'x, y, z'
'-x, y+1/2, -z'

loop_
_atom_site_label
_atom_site_type_symbol
_atom_site_fract_x
_atom_site_fract_y
_atom_site_fract_z
_atom_site_U_iso_or_equiv
_atom_site_adp_type
_atom_site_occupancy
_atom_site_symmetry_multiplicity
_atom_site_calc_flag
_atom_site_refinement_flags
Al1 Al 0.57185(8) 0.66735(5) 0.20610(6) 0.02638(19) Uani 1 1 d .
O1 O 0.5238(4) 0.6075(2) 0.1211(2) 0.0774(11) Uani 1 1 d .
O2 O 0.5658(2) 0.6198(2) 0.30492(18) 0.0531(7) Uani 1 1 d .
O3 O 0.7213(2) 0.69369(19) 0.20023(18) 0.0528(7) Uani 1 1 d .
O4 O 0.4806(4) 0.7476(2) 0.1981(3) 0.0857(14) Uani 1 1 d .
C1A C 0.4490(4) 0.5553(2) 0.0744(2) 0.0444(8) Uani 1 1 d .
C1B C 0.5157(5) 0.4755(4) 0.0743(6) 0.090(2) Uani 1 1 d .
C1C C 0.3284(6) 0.5441(4) 0.1111(4) 0.0825(18) Uani 1 1 d .
C1D C 0.4261(6) 0.5844(4) -0.0209(4) 0.0829(17) Uani 1 1 d .
C2A C 0.6202(3) 0.5866(2) 0.3784(2) 0.0360(7) Uani 1 1 d .
C2B C 0.5235(4) 0.5794(3) 0.4435(3) 0.0616(12) Uani 1 1 d .
C2C C 0.6704(5) 0.5049(3) 0.3566(5) 0.0772(16) Uani 1 1 d .
C2D C 0.7290(4) 0.6389(3) 0.4202(2) 0.0475(9) Uani 1 1 d .
C3A C 0.8087(3) 0.7202(2) 0.1532(3) 0.0437(8) Uani 1 1 d .
C3B C 0.8622(5) 0.6509(3) 0.1055(4) 0.0684(13) Uani 1 1 d .
C3C C 0.7566(4) 0.7848(3) 0.0876(4) 0.0672(13) Uani 1 1 d .
C3D C 0.9122(4) 0.7586(3) 0.2187(4) 0.0700(14) Uani 1 1 d .
C4A C 0.4077(3) 0.8067(2) 0.2204(2) 0.0367(7) Uani 1 1 d .
C4B C 0.3191(5) 0.8262(4) 0.1371(3) 0.0706(14) Uani 1 1 d .
C4C C 0.3324(4) 0.7800(3) 0.2934(3) 0.0511(10) Uani 1 1 d .
C4D C 0.4831(4) 0.8793(3) 0.2500(3) 0.0604(11) Uani 1 1 d .
F11 F 0.6286(4) 0.4821(3) 0.0623(6) 0.179(3) Uani 1 1 d .
F12 F 0.4621(4) 0.4233(2) 0.0219(4) 0.1280(18) Uani 1 1 d .
F13 F 0.5089(6) 0.4431(3) 0.1571(5) 0.170(3) Uani 1 1 d .
F14 F 0.2554(5) 0.6091(3) 0.0837(5) 0.159(2) Uani 1 1 d .
F15 F 0.3375(5) 0.5484(4) 0.1946(3) 0.141(2) Uani 1 1 d .
F16 F 0.2640(3) 0.4819(2) 0.0831(3) 0.0905(11) Uani 1 1 d .
F17 F 0.5302(4) 0.5746(4) -0.0612(3) 0.1285(18) Uani 1 1 d .
F18 F 0.4069(6) 0.6583(4) -0.0290(3) 0.1416(19) Uani 1 1 d .
F19 F 0.3406(4) 0.5428(4) -0.0689(2) 0.140(2) Uani 1 1 d .
F21 F 0.5579(4) 0.5272(3) 0.5073(2) 0.1049(14) Uani 1 1 d .
F22 F 0.5046(3) 0.6479(2) 0.4800(2) 0.0939(11) Uani 1 1 d .
F23 F 0.4187(2) 0.55327(19) 0.40246(18) 0.0691(7) Uani 1 1 d .
F24 F 0.5780(3) 0.45223(18) 0.3437(3) 0.0984(12) Uani 1 1 d .
F25 F 0.7494(4) 0.4775(2) 0.4217(4) 0.138(2) Uani 1 1 d .
F26 F 0.7260(4) 0.5086(2) 0.2833(3) 0.1097(15) Uani 1 1 d .
F27 F 0.7580(3) 0.6236(3) 0.50582(18) 0.0900(11) Uani 1 1 d .
F28 F 0.7008(3) 0.71531(15) 0.4127(2) 0.0692(8) Uani 1 1 d .
F29 F 0.82856(19) 0.62737(15) 0.38145(17) 0.0548(6) Uani 1 1 d .
F31 F 0.7818(4) 0.6342(2) 0.0307(2) 0.0936(11) Uani 1 1 d .
F32 F 0.9718(3) 0.6681(2) 0.0798(2) 0.0895(10) Uani 1 1 d .
F33 F 0.8742(3) 0.58672(18) 0.1534(3) 0.0880(10) Uani 1 1 d .
F34 F 0.7445(3) 0.85392(18) 0.1285(3) 0.0886(10) Uani 1 1 d .
F35 F 0.8281(3) 0.7969(2) 0.0227(2) 0.0923(11) Uani 1 1 d .
F36 F 0.6473(2) 0.7641(2) 0.04780(18) 0.0720(8) Uani 1 1 d .
F37 F 0.9813(2) 0.7007(2) 0.2606(2) 0.0869(10) Uani 1 1 d .
F38 F 0.9853(3) 0.8033(2) 0.1764(3) 0.0928(11) Uani 1 1 d .
F39 F 0.8680(3) 0.8020(2) 0.2780(2) 0.0893(10) Uani 1 1 d .
F41 F 0.3755(4) 0.8286(3) 0.06626(18) 0.0954(11) Uani 1 1 d .
F42 F 0.2313(4) 0.7717(3) 0.1235(2) 0.1098(14) Uani 1 1 d .
F43 F 0.2675(4) 0.8970(3) 0.1432(3) 0.1107(14) Uani 1 1 d .
F44 F 0.2360(3) 0.8251(2) 0.3002(2) 0.0790(9) Uani 1 1 d .
F45 F 0.2919(3) 0.70650(19) 0.2804(2) 0.0830(9) Uani 1 1 d .
F46 F 0.4036(3) 0.7787(3) 0.37053(17) 0.0962(12) Uani 1 1 d .
F47 F 0.5235(3) 0.91615(19) 0.1826(2) 0.0867(9) Uani 1 1 d .
F48 F 0.5795(3) 0.8598(3) 0.3059(2) 0.1075(14) Uani 1 1 d .
F49 F 0.4192(4) 0.9319(2) 0.2920(3) 0.1106(14) Uani 1 1 d .
N1 N 0.9004(3) 0.83240(18) 0.75074(19) 0.0359(6) Uani 1 1 d D
H1 H 0.897(4) 0.8722(16) 0.787(2) 0.043 Uiso 1 1 d D
N2 N 0.9913(2) 0.72235(15) 0.70501(17) 0.0290(5) Uani 1 1 d D
H2 H 0.924(2) 0.723(2) 0.6667(19) 0.035 Uiso 1 1 d D
C1 C 0.9938(3) 0.78237(18) 0.7615(2) 0.0279(6) Uani 1 1 d .
C2 C 1.0961(3) 0.7980(2) 0.8380(2) 0.0358(7) Uani 1 1 d .
C3 C 1.0695(5) 0.8742(3) 0.8873(3) 0.0622(12) Uani 1 1 d .
H3A H 1.0682 0.9194 0.8471 0.093 Uiso 1 1 calc R
H3B H 1.1335 0.8822 0.9370 0.093 Uiso 1 1 calc R
H3C H 0.9900 0.8696 0.9093 0.093 Uiso 1 1 calc R
C4 C 1.2197(4) 0.8072(4) 0.8036(3) 0.0643(13) Uani 1 1 d .
H4A H 1.2159 0.8515 0.7620 0.097 Uiso 1 1 calc R
H4B H 1.2394 0.7584 0.7736 0.097 Uiso 1 1 calc R
H4C H 1.2832 0.8175 0.8530 0.097 Uiso 1 1 calc R
C5 C 1.0980(5) 0.7296(3) 0.9028(3) 0.0571(11) Uani 1 1 d .
H5A H 1.0178 0.7251 0.9239 0.086 Uiso 1 1 calc R
H5B H 1.1608 0.7393 0.9528 0.086 Uiso 1 1 calc R
H5C H 1.1166 0.6804 0.8734 0.086 Uiso 1 1 calc R
C11 C 0.8022(3) 0.8320(2) 0.6781(2) 0.0359(7) Uani 1 1 d .
C12 C 0.8122(3) 0.8847(2) 0.6093(2) 0.0381(7) Uani 1 1 d .
C13 C 0.7152(3) 0.8861(2) 0.5415(3) 0.0441(8) Uani 1 1 d .
H13 H 0.7182 0.9208 0.4929 0.053 Uiso 1 1 calc R
C14 C 0.6143(4) 0.8375(3) 0.5444(3) 0.0508(10) Uani 1 1 d .
H14 H 0.5485 0.8398 0.4981 0.061 Uiso 1 1 calc R
C15 C 0.6084(3) 0.7863(3) 0.6129(3) 0.0458(9) Uani 1 1 d .
H15 H 0.5386 0.7533 0.6127 0.055 Uiso 1 1 calc R
C16 C 0.7021(3) 0.7813(2) 0.6832(2) 0.0373(7) Uani 1 1 d .
C17 C 0.9200(3) 0.9415(2) 0.6098(3) 0.0451(8) Uani 1 1 d .
H17 H 0.9946 0.9140 0.6390 0.054 Uiso 1 1 calc R
C18 C 0.6904(4) 0.7291(2) 0.7610(3) 0.0461(9) Uani 1 1 d .
H18 H 0.7746 0.7194 0.7917 0.055 Uiso 1 1 calc R
C21 C 1.0855(3) 0.6643(2) 0.6939(2) 0.0334(6) Uani 1 1 d .
C22 C 1.1683(3) 0.6831(2) 0.6345(2) 0.0354(7) Uani 1 1 d .
C23 C 1.2633(3) 0.6283(2) 0.6265(3) 0.0456(9) Uani 1 1 d .
H23 H 1.3223 0.6390 0.5877 0.055 Uiso 1 1 calc R
C24 C 1.2701(4) 0.5597(3) 0.6749(3) 0.0543(10) Uani 1 1 d .
H24 H 1.3370 0.5248 0.6715 0.065 Uiso 1 1 calc R
C25 C 1.1837(4) 0.5402(2) 0.7277(3) 0.0506(9) Uani 1 1 d .
H25 H 1.1894 0.4912 0.7584 0.061 Uiso 1 1 calc R
C26 C 1.0863(3) 0.5918(2) 0.7371(2) 0.0403(8) Uani 1 1 d .
C27 C 1.1519(3) 0.7553(2) 0.5753(2) 0.0400(8) Uani 1 1 d .
H27 H 1.1147 0.7977 0.6090 0.048 Uiso 1 1 calc R
C28 C 0.9794(4) 0.5645(2) 0.7848(3) 0.0514(10) Uani 1 1 d .
H28 H 0.9323 0.6125 0.7989 0.062 Uiso 1 1 calc R
C171 C 0.8991(5) 1.0149(3) 0.6638(4) 0.0650(12) Uani 1 1 d .
H17A H 0.9693 1.0506 0.6642 0.098 Uiso 1 1 calc R
H17B H 0.8899 0.9993 0.7243 0.098 Uiso 1 1 calc R
H17C H 0.8247 1.0420 0.6376 0.098 Uiso 1 1 calc R
C172 C 0.9456(5) 0.9663(4) 0.5168(4) 0.0709(14) Uani 1 1 d .
H17D H 0.9594 0.9189 0.4823 0.106 Uiso 1 1 calc R
H17E H 1.0185 0.9999 0.5214 0.106 Uiso 1 1 calc R
H17F H 0.8753 0.9956 0.4876 0.106 Uiso 1 1 calc R
C181 C 0.6173(7) 0.7691(4) 0.8257(4) 0.0869(18) Uani 1 1 d .
H18A H 0.6114 0.7338 0.8758 0.130 Uiso 1 1 calc R
H18B H 0.5350 0.7811 0.7966 0.130 Uiso 1 1 calc R
H18C H 0.6581 0.8183 0.8465 0.130 Uiso 1 1 calc R
C182 C 0.6328(6) 0.6484(3) 0.7352(4) 0.0807(16) Uani 1 1 d .
H18D H 0.6278 0.6169 0.7885 0.121 Uiso 1 1 calc R
H18E H 0.6833 0.6206 0.6967 0.121 Uiso 1 1 calc R
H18F H 0.5504 0.6562 0.7042 0.121 Uiso 1 1 calc R
C271 C 1.0608(5) 0.7365(3) 0.4951(3) 0.0670(13) Uani 1 1 d .
H27A H 1.0498 0.7832 0.4570 0.101 Uiso 1 1 calc R
H27B H 0.9821 0.7218 0.5142 0.101 Uiso 1 1 calc R
H27C H 1.0917 0.6925 0.4625 0.101 Uiso 1 1 calc R
C272 C 1.2710(5) 0.7881(3) 0.5491(4) 0.0611(11) Uani 1 1 d .
H27D H 1.2534 0.8347 0.5115 0.092 Uiso 1 1 calc R
H27E H 1.3110 0.7476 0.5169 0.092 Uiso 1 1 calc R
H27F H 1.3251 0.8032 0.6022 0.092 Uiso 1 1 calc R
C281 C 0.8962(6) 0.5138(4) 0.7191(4) 0.0832(17) Uani 1 1 d .
H28A H 0.8258 0.4954 0.7469 0.125 Uiso 1 1 calc R
H28B H 0.9422 0.4681 0.7014 0.125 Uiso 1 1 calc R
H28C H 0.8675 0.5455 0.6670 0.125 Uiso 1 1 calc R
C282 C 1.0171(5) 0.5200(3) 0.8701(4) 0.0697(13) Uani 1 1 d .
H28D H 0.9439 0.5049 0.8967 0.105 Uiso 1 1 calc R
H28E H 1.0689 0.5541 0.9110 0.105 Uiso 1 1 calc R
H28F H 1.0627 0.4724 0.8578 0.105 Uiso 1 1 calc R

loop_
_atom_site_aniso_label
_atom_site_aniso_U_11
_atom_site_aniso_U_22
_atom_site_aniso_U_33
_atom_site_aniso_U_23
_atom_site_aniso_U_13
_atom_site_aniso_U_12
Al1 0.0233(4) 0.0260(4) 0.0300(4) -0.0005(4) 0.0043(3) -0.0007(4)
O1 0.123(3) 0.069(2) 0.0409(15) -0.0158(15) 0.0119(17) -0.057(2)
O2 0.0338(13) 0.079(2) 0.0455(15) 0.0227(14) -0.0008(11) -0.0086(13)
O3 0.0303(12) 0.084(2) 0.0458(14) 0.0132(14) 0.0097(11) -0.0101(13)
O4 0.099(3) 0.0500(18) 0.122(3) 0.0256(19) 0.070(3) 0.0437(19)
C1A 0.049(2) 0.0397(19) 0.0422(19) -0.0152(16) -0.0033(16) -0.0031(16)
C1B 0.057(3) 0.060(3) 0.152(6) 0.008(4) 0.006(3) 0.001(2)
C1C 0.076(3) 0.087(4) 0.090(4) -0.043(3) 0.028(3) -0.023(3)
C1D 0.089(4) 0.096(5) 0.058(3) -0.017(3) -0.014(3) 0.004(3)
C2A 0.0353(17) 0.0376(18) 0.0355(17) 0.0079(14) 0.0062(14) 0.0007(14)
C2B 0.050(2) 0.081(3) 0.056(2) 0.011(2) 0.0114(19) -0.019(2)
C2C 0.062(3) 0.045(2) 0.120(5) -0.012(3) -0.005(3) -0.008(2)
C2D 0.050(2) 0.054(2) 0.0374(19) -0.0002(17) 0.0024(16) -0.0083(18)
C3A 0.0272(16) 0.052(2) 0.054(2) 0.0118(17) 0.0133(15) -0.0025(15)
C3B 0.066(3) 0.067(3) 0.079(3) 0.007(3) 0.032(3) 0.003(2)
C3C 0.048(2) 0.080(3) 0.076(3) 0.030(3) 0.016(2) -0.003(2)
C3D 0.043(2) 0.074(3) 0.093(4) 0.023(3) 0.007(2) -0.013(2)
C4A 0.0380(17) 0.0355(18) 0.0363(16) 0.0041(14) 0.0031(14) 0.0123(14)
C4B 0.076(3) 0.087(4) 0.046(2) 0.000(2) -0.003(2) -0.005(3)
C4C 0.040(2) 0.067(3) 0.047(2) -0.0034(19) 0.0060(17) 0.0012(19)
C4D 0.059(3) 0.061(3) 0.061(3) -0.008(2) 0.006(2) -0.006(2)
F11 0.059(2) 0.104(3) 0.376(11) 0.019(5) 0.042(4) 0.018(2)
F12 0.125(3) 0.0581(19) 0.214(5) -0.065(3) 0.074(3) -0.018(2)
F13 0.185(5) 0.092(3) 0.209(6) 0.076(4) -0.074(5) -0.030(3)
F14 0.103(3) 0.118(4) 0.265(7) -0.017(4) 0.063(4) 0.049(3)
F15 0.137(4) 0.216(6) 0.077(2) -0.038(3) 0.046(2) -0.088(4)
F16 0.0614(17) 0.099(3) 0.112(3) -0.036(2) 0.0143(17) -0.0334(17)
F17 0.113(3) 0.206(5) 0.070(2) -0.025(3) 0.025(2) -0.039(3)
F18 0.164(5) 0.135(4) 0.119(4) 0.060(3) -0.012(3) 0.025(4)
F19 0.105(3) 0.247(6) 0.060(2) -0.028(3) -0.0232(19) -0.058(4)
F21 0.099(2) 0.149(4) 0.0628(18) 0.058(2) -0.0026(17) -0.039(2)
F22 0.085(2) 0.109(3) 0.098(2) -0.038(2) 0.0556(19) -0.0163(19)
F23 0.0442(14) 0.094(2) 0.0716(16) 0.0167(15) 0.0153(12) -0.0203(13)
F24 0.086(2) 0.0415(14) 0.165(4) -0.0111(19) 0.002(2) -0.0231(15)
F25 0.076(2) 0.0546(19) 0.267(6) 0.057(3) -0.039(3) 0.0089(16)
F26 0.094(2) 0.077(2) 0.171(4) -0.060(2) 0.067(3) -0.0167(18)
F27 0.084(2) 0.139(3) 0.0409(14) 0.0126(16) -0.0154(13) -0.040(2)
F28 0.0742(18) 0.0385(13) 0.098(2) -0.0158(13) 0.0244(15) -0.0108(12)
F29 0.0342(11) 0.0636(14) 0.0657(14) 0.0018(12) 0.0022(10) -0.0009(10)
F31 0.108(3) 0.098(2) 0.081(2) -0.0298(18) 0.036(2) -0.014(2)
F32 0.0739(18) 0.098(2) 0.108(2) 0.020(2) 0.0565(18) 0.0272(18)
F33 0.104(2) 0.0488(15) 0.116(3) 0.0137(17) 0.034(2) 0.0137(16)
F34 0.080(2) 0.0507(16) 0.134(3) 0.0082(18) 0.007(2) 0.0149(14)
F35 0.0647(17) 0.127(3) 0.091(2) 0.060(2) 0.0333(16) 0.0063(18)
F36 0.0477(14) 0.106(2) 0.0605(15) 0.0293(15) -0.0023(12) 0.0041(14)
F37 0.0400(13) 0.115(3) 0.101(2) 0.041(2) -0.0113(14) -0.0072(15)
F38 0.0533(16) 0.087(2) 0.137(3) 0.031(2) 0.0094(18) -0.0296(15)
F39 0.082(2) 0.090(2) 0.092(2) -0.0284(19) -0.0029(18) -0.0070(18)
F41 0.121(3) 0.128(3) 0.0387(14) 0.0059(16) 0.0158(16) -0.025(2)
F42 0.105(3) 0.156(4) 0.0620(18) -0.011(2) -0.0122(17) -0.067(3)
F43 0.097(3) 0.111(3) 0.117(3) 0.045(2) -0.016(2) 0.050(2)
F44 0.0530(15) 0.103(2) 0.086(2) -0.0080(17) 0.0293(14) 0.0180(15)
F45 0.102(2) 0.0696(19) 0.083(2) 0.0117(16) 0.0316(18) -0.0233(17)
F46 0.077(2) 0.174(4) 0.0363(13) 0.0145(18) 0.0003(13) -0.013(2)
F47 0.094(2) 0.0658(17) 0.104(2) 0.0133(17) 0.0270(19) -0.0242(17)
F48 0.0573(18) 0.172(4) 0.085(2) 0.022(2) -0.0225(16) -0.043(2)
F49 0.123(3) 0.078(2) 0.136(3) -0.066(2) 0.036(3) -0.021(2)
N1 0.0312(14) 0.0402(15) 0.0349(14) -0.0080(12) -0.0018(11) -0.0001(12)
N2 0.0220(12) 0.0308(13) 0.0334(13) 0.0012(11) 0.0000(10) -0.0022(10)
C1 0.0271(15) 0.0274(15) 0.0292(15) -0.0004(12) 0.0037(12) -0.0034(12)
C2 0.0300(16) 0.0424(18) 0.0326(16) -0.0023(14) -0.0050(13) -0.0071(14)
C3 0.064(3) 0.058(3) 0.058(3) -0.019(2) -0.021(2) 0.001(2)
C4 0.038(2) 0.101(4) 0.052(2) -0.019(2) -0.0008(18) -0.027(2)
C5 0.074(3) 0.055(2) 0.0369(19) 0.0103(18) -0.0124(19) -0.011(2)
C11 0.0260(15) 0.0392(18) 0.0417(17) -0.0102(15) 0.0007(13) 0.0054(13)
C12 0.0306(16) 0.0377(18) 0.0453(19) -0.0092(15) 0.0022(14) 0.0052(14)
C13 0.044(2) 0.043(2) 0.0417(19) 0.0017(16) -0.0083(16) 0.0072(16)
C14 0.040(2) 0.055(2) 0.053(2) -0.0057(19) -0.0136(17) 0.0088(18)
C15 0.0287(17) 0.053(2) 0.054(2) -0.0139(18) -0.0046(15) -0.0011(16)
C16 0.0305(16) 0.0377(18) 0.0435(18) -0.0108(15) 0.0033(14) 0.0025(14)
C17 0.0349(19) 0.045(2) 0.053(2) 0.0075(17) -0.0021(16) 0.0029(16)
C18 0.046(2) 0.045(2) 0.049(2) -0.0045(17) 0.0106(16) -0.0047(17)
C21 0.0296(15) 0.0312(15) 0.0376(16) -0.0040(14) -0.0023(12) -0.0036(14)
C22 0.0273(15) 0.0364(18) 0.0413(17) -0.0049(14) -0.0010(13) 0.0012(13)
C23 0.0339(18) 0.045(2) 0.057(2) -0.0092(18) 0.0033(16) 0.0048(16)
C24 0.041(2) 0.050(2) 0.069(3) -0.007(2) -0.0033(19) 0.0177(18)
C25 0.055(2) 0.0318(18) 0.061(2) 0.0003(17) -0.0080(19) 0.0086(17)
C26 0.0378(18) 0.0357(17) 0.0445(19) 0.0032(15) -0.0062(15) -0.0014(15)
C27 0.0419(19) 0.0359(17) 0.0425(18) -0.0024(15) 0.0068(15) -0.0015(15)
C28 0.048(2) 0.039(2) 0.067(3) 0.0141(19) 0.0042(19) -0.0077(17)
C171 0.052(3) 0.046(2) 0.097(4) -0.007(2) 0.008(2) -0.0074(19)
C172 0.064(3) 0.083(3) 0.065(3) 0.022(3) 0.006(2) -0.010(3)
C181 0.111(5) 0.092(4) 0.068(3) -0.007(3) 0.048(3) 0.011(3)
C182 0.109(4) 0.062(3) 0.070(3) -0.003(2) 0.005(3) -0.034(3)
C271 0.087(3) 0.060(3) 0.048(2) 0.010(2) -0.016(2) -0.012(2)
C272 0.063(3) 0.050(2) 0.076(3) 0.004(2) 0.033(2) 0.004(2)
C281 0.074(4) 0.079(4) 0.095(4) 0.009(3) 0.005(3) -0.030(3)
C282 0.081(3) 0.060(3) 0.069(3) 0.022(2) 0.010(3) -0.012(2)

loop_
_atom_type_symbol
_atom_type_description
_atom_type_scat_dispersion_real
_atom_type_scat_dispersion_imag
_atom_type_scat_source
C C 0.0033 0.0016 'International Tables Vol C Tables 4.2.6.8 and 6.1.1.4'
H H 0.0000 0.0000 'International Tables Vol C Tables 4.2.6.8 and 6.1.1.4'
Al Al 0.0645 0.0514 'International Tables Vol C Tables 4.2.6.8 and 6.1.1.4'
F F 0.0171 0.0103 'International Tables Vol C Tables 4.2.6.8 and 6.1.1.4'
N N 0.0061 0.0033 'International Tables Vol C Tables 4.2.6.8 and 6.1.1.4'
O O 0.0106 0.0060 'International Tables Vol C Tables 4.2.6.8 and 6.1.1.4'

loop_
_geom_angle_atom_site_label_1
_geom_angle_atom_site_label_2
_geom_angle_atom_site_label_3
_geom_angle
O1 Al1 O4 107.5(2)
O1 Al1 O3 109.14(18)
O4 Al1 O3 110.78(19)
O1 Al1 O2 110.84(17)
O4 Al1 O2 110.67(17)
O3 Al1 O2 107.94(13)
C1A O1 Al1 156.4(3)
C2A O2 Al1 151.3(2)
C3A O3 Al1 150.0(3)
C4A O4 Al1 160.9(3)
O1 C1A C1C 113.0(4)
O1 C1A C1D 108.2(4)
C1C C1A C1D 110.2(5)
O1 C1A C1B 108.2(4)
C1C C1A C1B 109.3(4)
C1D C1A C1B 107.7(5)
F11 C1B F12 110.4(7)
F11 C1B F13 109.1(7)
F12 C1B F13 103.1(5)
F11 C1B C1A 113.3(5)
F12 C1B C1A 114.8(5)
F13 C1B C1A 105.4(6)
F15 C1C F16 110.3(6)
F15 C1C F14 103.2(6)
F16 C1C F14 105.3(5)
F15 C1C C1A 113.7(5)
F16 C1C C1A 116.3(4)
F14 C1C C1A 106.8(5)
F18 C1D F19 111.7(6)
F18 C1D F17 102.3(7)
F19 C1D F17 105.2(5)
F18 C1D C1A 114.5(5)
F19 C1D C1A 112.4(6)
F17 C1D C1A 109.8(5)
O2 C2A C2C 109.3(4)
O2 C2A C2B 107.6(3)
C2C C2A C2B 111.3(4)
O2 C2A C2D 110.5(3)
C2C C2A C2D 108.6(3)
C2B C2A C2D 109.6(3)
F22 C2B F23 108.8(4)
F22 C2B F21 108.5(4)
F23 C2B F21 106.2(4)
F22 C2B C2A 111.2(4)
F23 C2B C2A 110.5(4)
F21 C2B C2A 111.5(4)
F25 C2C F26 108.6(5)
F25 C2C F24 107.0(5)
F26 C2C F24 108.8(5)
F25 C2C C2A 111.8(5)
F26 C2C C2A 110.7(5)
F24 C2C C2A 109.8(4)
F29 C2D F28 107.6(3)
F29 C2D F27 107.4(4)
F28 C2D F27 107.3(4)
F29 C2D C2A 111.7(3)
F28 C2D C2A 110.8(3)
F27 C2D C2A 111.8(3)
O3 C3A C3B 109.9(3)
O3 C3A C3C 110.5(3)
C3B C3A C3C 111.4(4)
O3 C3A C3D 107.9(4)
C3B C3A C3D 109.2(4)
C3C C3A C3D 107.8(4)
F33 C3B F32 108.1(4)
F33 C3B F31 107.7(5)
F32 C3B F31 107.9(4)
F33 C3B C3A 112.7(4)
F32 C3B C3A 112.6(4)
F31 C3B C3A 107.7(4)
F36 C3C F34 107.9(4)
F36 C3C F35 106.2(4)
F34 C3C F35 108.1(4)
F36 C3C C3A 110.7(4)
F34 C3C C3A 111.3(4)
F35 C3C C3A 112.3(4)
F39 C3D F38 108.6(5)
F39 C3D F37 108.3(5)
F38 C3D F37 107.6(4)
F39 C3D C3A 111.9(4)
F38 C3D C3A 111.2(5)
F37 C3D C3A 109.1(4)
O4 C4A C4D 110.6(4)
O4 C4A C4C 110.9(3)
C4D C4A C4C 110.2(3)
O4 C4A C4B 106.5(4)
C4D C4A C4B 110.0(4)
C4C C4A C4B 108.6(3)
F41 C4B F42 107.5(4)
F41 C4B F43 106.2(5)
F42 C4B F43 108.9(5)
F41 C4B C4A 111.9(5)
F42 C4B C4A 110.8(4)
F43 C4B C4A 111.4(4)
F44 C4C F45 107.0(4)
F44 C4C F46 109.3(4)
F45 C4C F46 105.5(4)
F44 C4C C4A 113.4(4)
F45 C4C C4A 111.6(3)
F46 C4C C4A 109.7(3)
F48 C4D F47 107.4(4)
F48 C4D F49 106.4(4)
F47 C4D F49 107.8(4)
F48 C4D C4A 111.1(4)
F47 C4D C4A 111.8(4)
F49 C4D C4A 112.1(4)
C1 N1 C11 125.8(3)
C1 N1 H1 120(3)
C11 N1 H1 114(3)
C1 N2 C21 129.2(3)
C1 N2 H2 112(3)
C21 N2 H2 118(3)
N1 C1 N2 116.8(3)
N1 C1 C2 117.9(3)
N2 C1 C2 125.3(3)
C5 C2 C4 111.2(4)
C5 C2 C3 107.8(3)
C4 C2 C3 108.4(4)
C5 C2 C1 108.3(3)
C4 C2 C1 110.7(3)
C3 C2 C1 110.5(3)
C2 C3 H3A 109.5
C2 C3 H3B 109.5
H3A C3 H3B 109.5
C2 C3 H3C 109.5
H3A C3 H3C 109.5
H3B C3 H3C 109.5
C2 C4 H4A 109.5
C2 C4 H4B 109.5
H4A C4 H4B 109.5
C2 C4 H4C 109.5
H4A C4 H4C 109.5
H4B C4 H4C 109.5
C2 C5 H5A 109.5
C2 C5 H5B 109.5
H5A C5 H5B 109.5
C2 C5 H5C 109.5
H5A C5 H5C 109.5
H5B C5 H5C 109.5
C12 C11 C16 124.5(3)
C12 C11 N1 117.0(3)
C16 C11 N1 118.4(3)
C13 C12 C11 116.6(3)
C13 C12 C17 121.1(3)
C11 C12 C17 122.1(3)
C14 C13 C12 120.6(4)
C14 C13 H13 119.7
C12 C13 H13 119.7
C15 C14 C13 120.9(4)
C15 C14 H14 119.6
C13 C14 H14 119.6
C14 C15 C16 121.8(4)
C14 C15 H15 119.1
C16 C15 H15 119.1
C15 C16 C11 115.5(4)
C15 C16 C18 121.2(3)
C11 C16 C18 123.1(3)
C171 C17 C12 110.2(3)
C171 C17 C172 109.7(4)
C12 C17 C172 113.4(4)
C171 C17 H17 107.8
C12 C17 H17 107.8
C172 C17 H17 107.8
C16 C18 C181 111.2(4)
C16 C18 C182 113.1(4)
C181 C18 C182 109.2(5)
C16 C18 H18 107.7
C181 C18 H18 107.7
C182 C18 H18 107.7
C26 C21 C22 122.8(3)
C26 C21 N2 120.1(3)
C22 C21 N2 117.0(3)
C21 C22 C23 117.1(3)
C21 C22 C27 122.1(3)
C23 C22 C27 120.6(3)
C24 C23 C22 119.9(4)
C24 C23 H23 120.1
C22 C23 H23 120.1
C25 C24 C23 121.9(4)
C25 C24 H24 119.1
C23 C24 H24 119.1
C24 C25 C26 120.6(4)
C24 C25 H25 119.7
C26 C25 H25 119.7
C21 C26 C25 117.3(4)
C21 C26 C28 122.0(3)
C25 C26 C28 120.3(4)
C22 C27 C271 109.4(3)
C22 C27 C272 114.0(3)
C271 C27 C272 111.6(4)
C22 C27 H27 107.1
C271 C27 H27 107.1
C272 C27 H27 107.1
C282 C28 C26 114.5(4)
C282 C28 C281 111.3(4)
C26 C28 C281 106.7(4)
C282 C28 H28 108.0
C26 C28 H28 108.0
C281 C28 H28 108.0
C17 C171 H17A 109.5
C17 C171 H17B 109.5
H17A C171 H17B 109.5
C17 C171 H17C 109.5
H17A C171 H17C 109.5
H17B C171 H17C 109.5
C17 C172 H17D 109.5
C17 C172 H17E 109.5
H17D C172 H17E 109.5
C17 C172 H17F 109.5
H17D C172 H17F 109.5
H17E C172 H17F 109.5
C18 C181 H18A 109.5
C18 C181 H18B 109.5
H18A C181 H18B 109.5
C18 C181 H18C 109.5
H18A C181 H18C 109.5
H18B C181 H18C 109.5
C18 C182 H18D 109.5
C18 C182 H18E 109.5
H18D C182 H18E 109.5
C18 C182 H18F 109.5
H18D C182 H18F 109.5
H18E C182 H18F 109.5
C27 C271 H27A 109.5
C27 C271 H27B 109.5
H27A C271 H27B 109.5
C27 C271 H27C 109.5
H27A C271 H27C 109.5
H27B C271 H27C 109.5
C27 C272 H27D 109.5
C27 C272 H27E 109.5
H27D C272 H27E 109.5
C27 C272 H27F 109.5
H27D C272 H27F 109.5
H27E C272 H27F 109.5
C28 C281 H28A 109.5
C28 C281 H28B 109.5
H28A C281 H28B 109.5
C28 C281 H28C 109.5
H28A C281 H28C 109.5
H28B C281 H28C 109.5
C28 C282 H28D 109.5
C28 C282 H28E 109.5
H28D C282 H28E 109.5
C28 C282 H28F 109.5
H28D C282 H28F 109.5
H28E C282 H28F 109.5

loop_
_geom_bond_atom_site_label_1
_geom_bond_atom_site_label_2
_geom_bond_distance
Al1 O1 1.682(3)
Al1 O4 1.684(3)
Al1 O3 1.719(3)
Al1 O2 1.721(3)
O1 C1A 1.350(5)
O2 C2A 1.331(5)
O3 C3A 1.347(4)
O4 C4A 1.351(4)
C1A C1C 1.516(7)
C1A C1D 1.530(7)
C1A C1B 1.536(7)
C1B F11 1.284(7)
C1B F12 1.285(8)
C1B F13 1.390(10)
C1C F15 1.271(7)
C1C F16 1.311(6)
C1C F14 1.396(9)
C1D F18 1.271(8)
C1D F19 1.323(7)
C1D F17 1.377(8)
C2A C2C 1.540(6)
C2A C2B 1.550(5)
C2A C2D 1.561(5)
C2B F22 1.313(7)
C2B F23 1.321(6)
C2B F21 1.336(6)
C2C F25 1.323(8)
C2C F26 1.343(8)
C2C F24 1.349(6)
C2D F29 1.324(5)
C2D F28 1.330(5)
C2D F27 1.336(5)
C3A C3B 1.536(7)
C3A C3C 1.544(6)
C3A C3D 1.564(7)
C3B F33 1.306(6)
C3B F32 1.348(6)
C3B F31 1.387(7)
C3C F36 1.328(6)
C3C F34 1.339(7)
C3C F35 1.357(5)
C3D F39 1.307(7)
C3D F38 1.329(6)
C3D F37 1.351(6)
C4A C4D 1.519(6)
C4A C4C 1.538(5)
C4A C4B 1.543(6)
C4B F41 1.315(6)
C4B F42 1.332(7)
C4B F43 1.333(7)
C4C F44 1.322(5)
C4C F45 1.326(6)
C4C F46 1.334(5)
C4D F48 1.319(6)
C4D F47 1.328(6)
C4D F49 1.346(6)
N1 C1 1.326(4)
N1 C11 1.452(5)
N1 H1 0.873(10)
N2 C1 1.331(4)
N2 C21 1.454(4)
N2 H2 0.885(10)
C1 C2 1.544(4)
C2 C5 1.521(5)
C2 C4 1.528(5)
C2 C3 1.539(6)
C3 H3A 0.9800
C3 H3B 0.9800
C3 H3C 0.9800
C4 H4A 0.9800
C4 H4B 0.9800
C4 H4C 0.9800
C5 H5A 0.9800
C5 H5B 0.9800
C5 H5C 0.9800
C11 C12 1.394(5)
C11 C16 1.406(5)
C12 C13 1.394(5)
C12 C17 1.527(5)
C13 C14 1.388(6)
C13 H13 0.9500
C14 C15 1.366(6)
C14 H14 0.9500
C15 C16 1.399(5)
C15 H15 0.9500
C16 C18 1.500(6)
C17 C171 1.524(7)
C17 C172 1.542(6)
C17 H17 1.0000
C18 C181 1.510(6)
C18 C182 1.536(6)
C18 H18 1.0000
C21 C26 1.392(5)
C21 C22 1.401(5)
C22 C23 1.414(5)
C22 C27 1.517(5)
C23 C24 1.374(7)
C23 H23 0.9500
C24 C25 1.363(7)
C24 H24 0.9500
C25 C26 1.403(6)
C25 H25 0.9500
C26 C28 1.531(6)
C27 C271 1.519(6)
C27 C272 1.523(6)
C27 H27 1.0000
C28 C282 1.519(6)
C28 C281 1.537(7)
C28 H28 1.0000
C171 H17A 0.9800
C171 H17B 0.9800
C171 H17C 0.9800
C172 H17D 0.9800
C172 H17E 0.9800
C172 H17F 0.9800
C181 H18A 0.9800
C181 H18B 0.9800
C181 H18C 0.9800
C182 H18D 0.9800
C182 H18E 0.9800
C182 H18F 0.9800
C271 H27A 0.9800
C271 H27B 0.9800
C271 H27C 0.9800
C272 H27D 0.9800
C272 H27E 0.9800
C272 H27F 0.9800
C281 H28A 0.9800
C281 H28B 0.9800
C281 H28C 0.9800
C282 H28D 0.9800
C282 H28E 0.9800
C282 H28F 0.9800

loop_
_geom_torsion_atom_site_label_1
_geom_torsion_atom_site_label_2
_geom_torsion_atom_site_label_3
_geom_torsion_atom_site_label_4
_geom_torsion
O4 Al1 O1 C1A -73.7(10)
O3 Al1 O1 C1A 166.1(9)
O2 Al1 O1 C1A 47.4(10)
O1 Al1 O2 C2A 110.1(6)
O4 Al1 O2 C2A -130.7(6)
O3 Al1 O2 C2A -9.4(7)
O1 Al1 O3 C3A 47.5(6)
O4 Al1 O3 C3A -70.6(6)
O2 Al1 O3 C3A 168.1(6)
O1 Al1 O4 C4A 133.9(12)
O3 Al1 O4 C4A -106.9(12)
O2 Al1 O4 C4A 12.8(13)
Al1 O1 C1A C1C 10.1(11)
Al1 O1 C1A C1D 132.4(9)
Al1 O1 C1A C1B -111.1(10)
O1 C1A C1B F11 -42.5(9)
C1C C1A C1B F11 -166.0(7)
C1D C1A C1B F11 74.3(8)
O1 C1A C1B F12 -170.6(5)
C1C C1A C1B F12 65.9(7)
C1D C1A C1B F12 -53.8(7)
O1 C1A C1B F13 76.7(5)
C1C C1A C1B F13 -46.8(6)
C1D C1A C1B F13 -166.5(5)
O1 C1A C1C F15 -34.7(7)
C1D C1A C1C F15 -155.8(6)
C1B C1A C1C F15 86.0(7)
O1 C1A C1C F16 -164.4(5)
C1D C1A C1C F16 74.5(7)
C1B C1A C1C F16 -43.8(8)
O1 C1A C1C F14 78.4(6)
C1D C1A C1C F14 -42.7(6)
C1B C1A C1C F14 -160.9(5)
O1 C1A C1D F18 -42.5(7)
C1C C1A C1D F18 81.5(7)
C1B C1A C1D F18 -159.3(6)
O1 C1A C1D F19 -171.4(5)
C1C C1A C1D F19 -47.4(7)
C1B C1A C1D F19 71.8(6)
O1 C1A C1D F17 71.9(6)
C1C C1A C1D F17 -164.1(5)
C1B C1A C1D F17 -44.9(6)
Al1 O2 C2A C2C -75.3(7)
Al1 O2 C2A C2B 163.7(5)
Al1 O2 C2A C2D 44.1(7)
O2 C2A C2B F22 -77.0(5)
C2C C2A C2B F22 163.3(4)
C2D C2A C2B F22 43.2(5)
O2 C2A C2B F23 43.9(5)
C2C C2A C2B F23 -75.8(5)
C2D C2A C2B F23 164.1(4)
O2 C2A C2B F21 161.7(4)
C2C C2A C2B F21 42.0(5)
C2D C2A C2B F21 -78.0(5)
O2 C2A C2C F25 165.0(4)
C2B C2A C2C F25 -76.3(5)
C2D C2A C2C F25 44.4(6)
O2 C2A C2C F26 43.8(5)
C2B C2A C2C F26 162.5(4)
C2D C2A C2C F26 -76.8(5)
O2 C2A C2C F24 -76.3(6)
C2B C2A C2C F24 42.4(6)
C2D C2A C2C F24 163.1(4)
O2 C2A C2D F29 -81.1(4)
C2C C2A C2D F29 38.7(5)
C2B C2A C2D F29 160.4(3)
O2 C2A C2D F28 38.9(4)
C2C C2A C2D F28 158.7(4)
C2B C2A C2D F28 -79.6(4)
O2 C2A C2D F27 158.5(4)
C2C C2A C2D F27 -81.7(5)
C2B C2A C2D F27 40.1(5)
Al1 O3 C3A C3B -84.9(7)
Al1 O3 C3A C3C 38.4(8)
Al1 O3 C3A C3D 156.1(5)
O3 C3A C3B F33 -38.7(6)
C3C C3A C3B F33 -161.5(4)
C3D C3A C3B F33 79.6(5)
O3 C3A C3B F32 -161.2(4)
C3C C3A C3B F32 76.0(5)
C3D C3A C3B F32 -43.0(5)
O3 C3A C3B F31 80.0(4)
C3C C3A C3B F31 -42.8(5)
C3D C3A C3B F31 -161.8(4)
O3 C3A C3C F36 -43.7(6)
C3B C3A C3C F36 78.8(5)
C3D C3A C3C F36 -161.4(4)
O3 C3A C3C F34 76.4(5)
C3B C3A C3C F34 -161.1(4)
C3D C3A C3C F34 -41.3(5)
O3 C3A C3C F35 -162.2(4)
C3B C3A C3C F35 -39.7(6)
C3D C3A C3C F35 80.1(5)
O3 C3A C3D F39 -42.5(5)
C3B C3A C3D F39 -161.9(4)
C3C C3A C3D F39 76.9(5)
O3 C3A C3D F38 -164.2(4)
C3B C3A C3D F38 76.4(5)
C3C C3A C3D F38 -44.8(5)
O3 C3A C3D F37 77.3(5)
C3B C3A C3D F37 -42.1(5)
C3C C3A C3D F37 -163.3(4)
Al1 O4 C4A C4D 89.3(12)
Al1 O4 C4A C4C -33.3(13)
Al1 O4 C4A C4B -151.2(11)
O4 C4A C4B F41 -43.4(6)
C4D C4A C4B F41 76.5(5)
C4C C4A C4B F41 -162.8(4)
O4 C4A C4B F42 76.6(5)
C4D C4A C4B F42 -163.5(4)
C4C C4A C4B F42 -42.9(6)
O4 C4A C4B F43 -162.0(4)
C4D C4A C4B F43 -42.1(5)
C4C C4A C4B F43 78.5(5)
O4 C4A C4C F44 -161.4(4)
C4D C4A C4C F44 75.8(4)
C4B C4A C4C F44 -44.7(5)
O4 C4A C4C F45 -40.4(5)
C4D C4A C4C F45 -163.2(4)
C4B C4A C4C F45 76.2(5)
O4 C4A C4C F46 76.2(5)
C4D C4A C4C F46 -46.6(5)
C4B C4A C4C F46 -167.2(4)
O4 C4A C4D F48 -46.4(5)
C4C C4A C4D F48 76.5(5)
C4B C4A C4D F48 -163.7(4)
O4 C4A C4D F47 73.6(5)
C4C C4A C4D F47 -163.5(4)
C4B C4A C4D F47 -43.8(5)
O4 C4A C4D F49 -165.3(4)
C4C C4A C4D F49 -42.4(5)
C4B C4A C4D F49 77.4(5)
C11 N1 C1 N2 -6.4(5)
C11 N1 C1 C2 173.7(3)
C21 N2 C1 N1 172.1(3)
C21 N2 C1 C2 -8.0(5)
N1 C1 C2 C5 115.9(4)
N2 C1 C2 C5 -64.0(4)
N1 C1 C2 C4 -121.9(4)
N2 C1 C2 C4 58.1(5)
N1 C1 C2 C3 -1.9(4)
N2 C1 C2 C3 178.2(3)
C1 N1 C11 C12 -98.3(4)
C1 N1 C11 C16 84.2(4)
C16 C11 C12 C13 -0.2(5)
N1 C11 C12 C13 -177.5(3)
C16 C11 C12 C17 176.6(3)
N1 C11 C12 C17 -0.8(5)
C11 C12 C13 C14 0.6(5)
C17 C12 C13 C14 -176.2(4)
C12 C13 C14 C15 -0.9(6)
C13 C14 C15 C16 0.8(6)
C14 C15 C16 C11 -0.3(5)
C14 C15 C16 C18 175.6(4)
C12 C11 C16 C15 0.0(5)
N1 C11 C16 C15 177.3(3)
C12 C11 C16 C18 -175.8(3)
N1 C11 C16 C18 1.5(5)
C13 C12 C17 C171 94.1(4)
C11 C12 C17 C171 -82.5(4)
C13 C12 C17 C172 -29.3(5)
C11 C12 C17 C172 154.1(4)
C15 C16 C18 C181 -81.8(5)
C11 C16 C18 C181 93.8(5)
C15 C16 C18 C182 41.4(5)
C11 C16 C18 C182 -142.9(4)
C1 N2 C21 C26 94.0(4)
C1 N2 C21 C22 -89.9(4)
C26 C21 C22 C23 -6.8(5)
N2 C21 C22 C23 177.2(3)
C26 C21 C22 C27 168.3(3)
N2 C21 C22 C27 -7.7(5)
C21 C22 C23 C24 1.0(5)
C27 C22 C23 C24 -174.1(4)
C22 C23 C24 C25 3.5(6)
C23 C24 C25 C26 -2.6(7)
C22 C21 C26 C25 7.7(5)
N2 C21 C26 C25 -176.4(3)
C22 C21 C26 C28 -165.7(3)
N2 C21 C26 C28 10.2(5)
C24 C25 C26 C21 -2.9(6)
C24 C25 C26 C28 170.6(4)
C21 C22 C27 C271 -81.6(4)
C23 C22 C27 C271 93.3(4)
C21 C22 C27 C272 152.6(4)
C23 C22 C27 C272 -32.5(5)
C21 C26 C28 C282 -142.2(4)
C25 C26 C28 C282 44.6(6)
C21 C26 C28 C281 94.2(5)
C25 C26 C28 C281 -79.0(5)
